data_4305034
loop_
_publ_author_name
'Jian-Wen Cheng'
'Shou-Tian Zheng'
'Guo-Yu Yang'

_publ_section_title
;
Incorporating Distinct Metal Clusters To Construct Diversity of 3D
Pillared-Layer Lanthanide-Transition-Metal Frameworks
;
_journal_name_full 'Inorganic Chemistry'
_journal_page_first 4930
_journal_page_last 4935
_journal_paper_doi 10.1021/ic800221j
_journal_volume 47
_journal_year 2008
_chemical_formula_sum 'C42 H42 Ce2 Cu7 I6 N7 O21'
_chemical_formula_weight 2467.25
_chemical_name_systematic
; 
 ? 
;
_space_group_IT_number 11
_symmetry_cell_setting monoclinic
_symmetry_space_group_name_Hall '-P 2yb'
_symmetry_space_group_name_H-M 'P 1 21/m 1'
_atom_sites_solution_hydrogens geom
_atom_sites_solution_primary direct
_atom_sites_solution_secondary difmap
_audit_creation_method SHELXL-97
_cell_angle_alpha 90.00
_cell_angle_beta 99.522(2)
_cell_angle_gamma 90.00
_cell_formula_units_Z 2
_cell_length_a 7.1054(3)
_cell_length_b 24.9477(10)
_cell_length_c 18.2419(9)
_cell_measurement_reflns_used 8145
_cell_measurement_temperature 293(2)
_cell_measurement_theta_max 27.4835
_cell_measurement_theta_min 2.2628
_cell_volume 3189.1(2)
_computing_cell_refinement 'CrystalClear (Rigaku Corp., 2000)'
_computing_data_collection 'CrystalClear (Rigaku Corp., 2000)'
_computing_data_reduction 'CrystalClear (Rigaku Corp., 2000)'
_computing_molecular_graphics SHELXTL
_computing_publication_material SHELXTL
_computing_structure_refinement 'SHELXL-97 (Sheldrick, 1997)'
_computing_structure_solution 'SHELXS-97 (Sheldrick, 1990)'
_diffrn_ambient_temperature 293(2)
_diffrn_measured_fraction_theta_full 0.993
_diffrn_measured_fraction_theta_max 0.993
_diffrn_measurement_device_type 'mercury CCD'
_diffrn_measurement_method dtprofit.ref
_diffrn_radiation_monochromator graphite
_diffrn_radiation_source 'fine-focus sealed tube'
_diffrn_radiation_type MoK\a
_diffrn_radiation_wavelength 0.71073
_diffrn_reflns_av_R_equivalents 0.0254
_diffrn_reflns_av_sigmaI/netI 0.0243
_diffrn_reflns_limit_h_max 9
_diffrn_reflns_limit_h_min -8
_diffrn_reflns_limit_k_max 32
_diffrn_reflns_limit_k_min -31
_diffrn_reflns_limit_l_max 22
_diffrn_reflns_limit_l_min -23
_diffrn_reflns_number 24868
_diffrn_reflns_theta_full 27.48
_diffrn_reflns_theta_max 27.48
_diffrn_reflns_theta_min 2.26
_diffrn_standards_decay_% 0
_diffrn_standards_interval_count 0
_diffrn_standards_interval_time .
_diffrn_standards_number 0
_exptl_absorpt_coefficient_mu 6.658
_exptl_absorpt_correction_T_max 1.0000
_exptl_absorpt_correction_T_min 0.6909
_exptl_absorpt_correction_type multi-scan
_exptl_absorpt_process_details 'SADABS (Sheldrick, 1996)'
_exptl_crystal_colour Orange
_exptl_crystal_density_diffrn 2.569
_exptl_crystal_density_method 'not measured'
_exptl_crystal_description Prism
_exptl_crystal_F_000 2296
_exptl_crystal_size_max 0.2000
_exptl_crystal_size_mid 0.1000
_exptl_crystal_size_min 0.0500
_refine_diff_density_max 1.502
_refine_diff_density_min -1.997
_refine_diff_density_rms 0.381
_refine_ls_extinction_method none
_refine_ls_goodness_of_fit_ref 1.149
_refine_ls_hydrogen_treatment constr
_refine_ls_matrix_type full
_refine_ls_number_parameters 409
_refine_ls_number_reflns 7433
_refine_ls_number_restraints 0
_refine_ls_restrained_S_all 1.149
_refine_ls_R_factor_all 0.0409
_refine_ls_R_factor_gt 0.0336
_refine_ls_shift/su_max 0.001
_refine_ls_shift/su_mean 0.000
_refine_ls_structure_factor_coef Fsqd
_refine_ls_weighting_details 'calc w=1/[\s^2^(Fo^2^)+(0.0461P)^2^+6.3933P] where P=(Fo^2^+2Fc^2^)/3'
_refine_ls_weighting_scheme calc
_refine_ls_wR_factor_gt 0.0858
_refine_ls_wR_factor_ref 0.0949
_reflns_number_gt 6648
_reflns_number_total 7433
_reflns_threshold_expression >2sigma(I)
_cod_data_source_file ic800221j-file002_1.cif
_cod_data_source_block 1
_cod_depositor_comments
;
The following automatic conversions were performed:
'_exptl_absorpt_correction_type' value 'Multi-scan' changed to
'multi-scan' according to
'/home/saulius/struct/CIF-dictionaries/cif_core.dic' dictionary named
'cif_core.dic' version 2.4.1 from 2010-06-29.

Automatic conversion script
Id: cif_fix_enum 1527 2010-12-29 10:47:43Z saulius 
;
_cod_database_code 4305034

loop_
_symmetry_equiv_pos_as_xyz
'x, y, z'
'-x, y+1/2, -z'
'-x, -y, -z'
'x, -y-1/2, z'

loop_
_atom_site_label
_atom_site_type_symbol
_atom_site_fract_x
_atom_site_fract_y
_atom_site_fract_z
_atom_site_U_iso_or_equiv
_atom_site_adp_type
_atom_site_occupancy
_atom_site_symmetry_multiplicity
_atom_site_calc_flag
_atom_site_refinement_flags
_atom_site_disorder_assembly
_atom_site_disorder_group
Ce Ce 0.22118(4) 0.401409(11) -0.983800(13) 0.02775(8) Uani 1 1 d . . .
Cu1 Cu -0.25102(12) 0.31684(5) -0.55361(4) 0.0706(3) Uani 1 1 d . . .
Cu2 Cu -0.23017(15) 0.2500 -0.43386(6) 0.0429(2) Uani 1 2 d S . .
Cu3 Cu -0.17371(11) 0.41986(3) -0.43896(4) 0.04463(18) Uani 1 1 d . . .
Cu4 Cu -0.37816(11) 0.50769(3) -0.54422(4) 0.04360(18) Uani 1 1 d . . .
I1 I -0.52523(7) 0.2500 -0.55811(3) 0.03776(12) Uani 1 2 d S . .
I2 I 0.01830(5) 0.329851(13) -0.442865(18) 0.03230(9) Uani 1 1 d . . .
I3 I -0.50922(5) 0.410763(13) -0.529581(18) 0.03171(9) Uani 1 1 d . . .
I4 I 0.0000 0.5000 -0.5000 0.0605(2) Uani 1 2 d S . .
C1 C 0.0535(9) 0.3624(2) -0.8542(3) 0.0386(12) Uani 1 1 d . . .
C2 C -0.0242(8) 0.3514(2) -0.7830(3) 0.0353(11) Uani 1 1 d . . .
C3 C -0.2131(10) 0.3415(3) -0.7829(3) 0.063(2) Uani 1 1 d . . .
H3A H -0.2989 0.3410 -0.8273 0.075 Uiso 1 1 calc R . .
C4 C -0.2759(9) 0.3322(3) -0.7162(3) 0.064(2) Uani 1 1 d . . .
H4A H -0.4049 0.3253 -0.7172 0.077 Uiso 1 1 calc R . .
C5 C 0.0231(9) 0.3433(3) -0.6513(3) 0.0578(19) Uani 1 1 d . . .
H5A H 0.1059 0.3443 -0.6061 0.069 Uiso 1 1 calc R . .
C6 C 0.0961(9) 0.3528(3) -0.7152(3) 0.0541(18) Uani 1 1 d . . .
H6A H 0.2252 0.3602 -0.7130 0.065 Uiso 1 1 calc R . .
C7 C -0.6301(13) 0.2500 -0.1455(4) 0.0406(18) Uani 1 2 d S . .
C8 C -0.5291(11) 0.2500 -0.2134(4) 0.0322(15) Uani 1 2 d S . .
C9 C -0.6328(11) 0.2500 -0.2846(4) 0.0421(19) Uani 1 2 d S . .
H9A H -0.7654 0.2500 -0.2912 0.050 Uiso 1 2 calc SR . .
C10 C -0.5429(11) 0.2500 -0.3457(4) 0.045(2) Uani 1 2 d S . .
H10A H -0.6173 0.2500 -0.3927 0.054 Uiso 1 2 calc SR . .
C11 C -0.2521(12) 0.2500 -0.2721(4) 0.0439(19) Uani 1 2 d S . .
H11A H -0.1196 0.2500 -0.2667 0.053 Uiso 1 2 calc SR . .
C12 C -0.3342(11) 0.2500 -0.2084(4) 0.0428(19) Uani 1 2 d S . .
H12A H -0.2570 0.2500 -0.1620 0.051 Uiso 1 2 calc SR . .
C13 C -0.1441(7) 0.4716(2) -0.0976(3) 0.0287(10) Uani 1 1 d . . .
C14 C -0.1469(6) 0.45943(19) -0.1789(2) 0.0254(9) Uani 1 1 d . . .
C15 C -0.1756(8) 0.4995(2) -0.2313(3) 0.0328(11) Uani 1 1 d . . .
H15A H -0.1942 0.5346 -0.2172 0.039 Uiso 1 1 calc R . .
C16 C -0.1765(8) 0.4871(2) -0.3051(3) 0.0340(11) Uani 1 1 d . . .
H16A H -0.1937 0.5147 -0.3399 0.041 Uiso 1 1 calc R . .
C17 C -0.1274(8) 0.3984(2) -0.2778(3) 0.0345(11) Uani 1 1 d . . .
H17A H -0.1126 0.3634 -0.2934 0.041 Uiso 1 1 calc R . .
C18 C -0.1212(8) 0.4078(2) -0.2031(3) 0.0315(11) Uani 1 1 d . . .
H18A H -0.0999 0.3797 -0.1692 0.038 Uiso 1 1 calc R . .
C19 C -0.3275(8) 0.5671(2) -0.8754(3) 0.0358(12) Uani 1 1 d . . .
C20 C -0.3461(7) 0.5524(2) -0.7969(3) 0.0317(11) Uani 1 1 d . . .
C21 C -0.3262(8) 0.5004(2) -0.7722(3) 0.0390(12) Uani 1 1 d . . .
H21A H -0.3052 0.4730 -0.8045 0.047 Uiso 1 1 calc R . .
C22 C -0.3377(9) 0.4894(2) -0.6990(3) 0.0418(13) Uani 1 1 d . . .
H22A H -0.3205 0.4543 -0.6823 0.050 Uiso 1 1 calc R . .
C23 C -0.3902(8) 0.5777(2) -0.6750(3) 0.0367(12) Uani 1 1 d . . .
H23A H -0.4120 0.6043 -0.6418 0.044 Uiso 1 1 calc R . .
C24 C -0.3776(8) 0.5920(2) -0.7468(3) 0.0374(12) Uani 1 1 d . . .
H24A H -0.3900 0.6277 -0.7616 0.045 Uiso 1 1 calc R . .
N1 N -0.1616(7) 0.3326(2) -0.6507(2) 0.0457(12) Uani 1 1 d . . .
N2 N -0.3520(9) 0.2500 -0.3405(3) 0.0339(13) Uani 1 2 d S . .
N3 N -0.1536(6) 0.43710(17) -0.3288(2) 0.0313(9) Uani 1 1 d . . .
N4 N -0.3725(6) 0.52728(19) -0.6510(2) 0.0340(9) Uani 1 1 d . . .
O1 O -0.0597(7) 0.3703(2) -0.9128(2) 0.0595(13) Uani 1 1 d . . .
OW1 O 0.4544(10) 0.3202(2) -0.9656(3) 0.095(2) Uani 1 1 d . . .
O2 O 0.2307(6) 0.3641(2) -0.8508(2) 0.0545(12) Uani 1 1 d . . .
OW2 O 0.5678(6) 0.42887(19) -0.9416(2) 0.0501(10) Uani 1 1 d . . .
O3 O -0.8050(9) 0.2500 -0.1553(3) 0.0563(17) Uani 1 2 d S . .
OW3 O 0.0639(9) 0.31801(19) -1.0486(3) 0.0738(16) Uani 1 1 d . . .
O4 O -0.5254(9) 0.2500 -0.0836(3) 0.0460(14) Uani 1 2 d S . .
OW4 O -0.1702(17) 0.2500 -0.9904(9) 0.074(5) Uani 0.50 2 d SP . .
O5 O -0.2092(6) 0.51652(15) -0.0831(2) 0.0415(9) Uani 1 1 d . . .
OW5 O 0.3828(15) 0.2500 -0.8383(5) 0.033(2) Uani 0.50 2 d SP . .
O6 O -0.0793(6) 0.43698(15) -0.05058(19) 0.0371(8) Uani 1 1 d . . .
O7 O -0.3012(6) 0.53045(16) -0.91989(19) 0.0436(9) Uani 1 1 d . . .
O8 O -0.3335(7) 0.61552(17) -0.8932(2) 0.0500(11) Uani 1 1 d . . .

loop_
_atom_site_aniso_label
_atom_site_aniso_U_11
_atom_site_aniso_U_22
_atom_site_aniso_U_33
_atom_site_aniso_U_23
_atom_site_aniso_U_13
_atom_site_aniso_U_12
Ce 0.04115(17) 0.02608(14) 0.01795(13) 0.00219(9) 0.01055(11) 0.00706(11)
Cu1 0.0493(5) 0.1310(9) 0.0318(4) 0.0207(5) 0.0075(3) -0.0338(5)
Cu2 0.0478(6) 0.0467(6) 0.0395(5) 0.000 0.0231(4) 0.000
Cu3 0.0572(5) 0.0499(4) 0.0267(3) -0.0019(3) 0.0070(3) 0.0000(4)
Cu4 0.0572(4) 0.0504(4) 0.0269(3) 0.0016(3) 0.0175(3) -0.0075(3)
I1 0.0365(3) 0.0316(2) 0.0454(3) 0.000 0.0077(2) 0.000
I2 0.03605(19) 0.02932(17) 0.03175(17) -0.00215(12) 0.00631(13) -0.00334(13)
I3 0.03142(18) 0.02834(16) 0.03514(17) -0.00226(12) 0.00483(13) 0.00037(12)
I4 0.0290(3) 0.0661(4) 0.0859(5) 0.0500(4) 0.0081(3) 0.0006(2)
C1 0.056(4) 0.037(3) 0.027(2) 0.009(2) 0.017(2) 0.005(2)
C2 0.045(3) 0.038(3) 0.025(2) 0.010(2) 0.013(2) 0.000(2)
C3 0.049(4) 0.110(6) 0.028(3) 0.009(3) 0.005(3) -0.021(4)
C4 0.036(3) 0.124(7) 0.031(3) 0.011(3) 0.005(2) -0.028(4)
C5 0.044(4) 0.105(6) 0.025(3) 0.010(3) 0.007(2) -0.011(4)
C6 0.036(3) 0.099(5) 0.029(3) 0.016(3) 0.010(2) -0.005(3)
C7 0.052(5) 0.034(4) 0.039(4) 0.000 0.018(4) 0.000
C8 0.040(4) 0.031(4) 0.028(3) 0.000 0.012(3) 0.000
C9 0.029(4) 0.065(5) 0.036(4) 0.000 0.018(3) 0.000
C10 0.034(4) 0.069(6) 0.030(4) 0.000 0.005(3) 0.000
C11 0.032(4) 0.064(6) 0.035(4) 0.000 0.006(3) 0.000
C12 0.036(4) 0.068(6) 0.025(4) 0.000 0.006(3) 0.000
C13 0.027(2) 0.034(3) 0.025(2) -0.0031(19) 0.0034(18) -0.001(2)
C14 0.024(2) 0.027(2) 0.025(2) -0.0049(17) 0.0031(17) 0.0009(18)
C15 0.043(3) 0.027(2) 0.028(2) -0.0010(19) 0.005(2) 0.005(2)
C16 0.042(3) 0.031(3) 0.028(2) 0.0040(19) 0.002(2) 0.000(2)
C17 0.046(3) 0.028(2) 0.030(2) -0.0054(19) 0.007(2) 0.004(2)
C18 0.041(3) 0.028(2) 0.025(2) 0.0007(18) 0.003(2) 0.002(2)
C19 0.039(3) 0.048(3) 0.022(2) 0.006(2) 0.010(2) -0.001(2)
C20 0.025(2) 0.048(3) 0.023(2) 0.002(2) 0.0077(18) -0.002(2)
C21 0.049(3) 0.046(3) 0.025(2) 0.002(2) 0.016(2) 0.007(3)
C22 0.057(4) 0.042(3) 0.029(3) 0.005(2) 0.016(2) 0.007(3)
C23 0.040(3) 0.042(3) 0.030(3) -0.004(2) 0.011(2) -0.011(2)
C24 0.044(3) 0.039(3) 0.032(3) 0.004(2) 0.014(2) -0.007(2)
N1 0.039(3) 0.072(4) 0.028(2) 0.012(2) 0.0102(19) -0.010(2)
N2 0.033(3) 0.039(3) 0.033(3) 0.000 0.017(3) 0.000
N3 0.034(2) 0.037(2) 0.0226(19) -0.0018(16) 0.0041(16) 0.0013(18)
N4 0.036(2) 0.048(3) 0.0191(18) 0.0034(17) 0.0081(17) -0.002(2)
O1 0.061(3) 0.094(4) 0.025(2) 0.012(2) 0.0119(19) 0.003(3)
OW1 0.152(6) 0.065(3) 0.055(3) -0.012(2) -0.017(3) 0.067(4)
O2 0.052(3) 0.081(3) 0.035(2) 0.020(2) 0.0202(19) 0.007(2)
OW2 0.039(2) 0.058(3) 0.052(2) -0.005(2) 0.0041(19) 0.008(2)
O3 0.044(4) 0.083(5) 0.048(4) 0.000 0.024(3) 0.000
OW3 0.106(4) 0.039(2) 0.086(4) -0.023(2) 0.045(3) -0.008(3)
O4 0.058(4) 0.052(4) 0.030(3) 0.000 0.013(3) 0.000
OW4 0.024(6) 0.118(13) 0.090(11) 0.000 0.035(7) 0.000
O5 0.059(2) 0.035(2) 0.0305(18) -0.0085(15) 0.0066(17) 0.0121(18)
OW5 0.056(6) 0.013(4) 0.027(5) 0.000 0.002(4) 0.000
O6 0.048(2) 0.036(2) 0.0256(17) 0.0013(14) 0.0029(16) 0.0085(17)
O7 0.064(3) 0.046(2) 0.0249(17) 0.0016(16) 0.0184(17) -0.002(2)
O8 0.078(3) 0.045(2) 0.032(2) 0.0042(17) 0.025(2) 0.006(2)

loop_
_atom_type_symbol
_atom_type_description
_atom_type_scat_dispersion_real
_atom_type_scat_dispersion_imag
_atom_type_scat_source
C C 0.0033 0.0016 'International Tables Vol C Tables 4.2.6.8 and 6.1.1.4'
H H 0.0000 0.0000 'International Tables Vol C Tables 4.2.6.8 and 6.1.1.4'
N N 0.0061 0.0033 'International Tables Vol C Tables 4.2.6.8 and 6.1.1.4'
O O 0.0106 0.0060 'International Tables Vol C Tables 4.2.6.8 and 6.1.1.4'
Cu Cu 0.3201 1.2651 'International Tables Vol C Tables 4.2.6.8 and 6.1.1.4'
I I -0.4742 1.8119 'International Tables Vol C Tables 4.2.6.8 and 6.1.1.4'
Ce Ce -0.2486 2.6331 'International Tables Vol C Tables 4.2.6.8 and 6.1.1.4'

loop_
_geom_angle_atom_site_label_1
_geom_angle_atom_site_label_2
_geom_angle_atom_site_label_3
_geom_angle
_geom_angle_site_symmetry_1
_geom_angle_site_symmetry_3
_geom_angle_publ_flag
O5 Ce O6 80.90(13) 3_564 1_554 ?
O5 Ce O8 129.52(14) 3_564 3_563 ?
O6 Ce O8 89.79(14) 1_554 3_563 ?
O5 Ce OW2 74.34(14) 3_564 . ?
O6 Ce OW2 140.70(14) 1_554 . ?
O8 Ce OW2 83.24(15) 3_563 . ?
O5 Ce OW3 151.96(16) 3_564 . ?
O6 Ce OW3 77.64(17) 1_554 . ?
O8 Ce OW3 68.47(16) 3_563 . ?
OW2 Ce OW3 133.21(16) . . ?
O5 Ce O7 79.27(13) 3_564 3_563 ?
O6 Ce O7 72.15(13) 1_554 3_563 ?
O8 Ce O7 50.91(13) 3_563 3_563 ?
OW2 Ce O7 73.58(14) . 3_563 ?
OW3 Ce O7 110.52(15) . 3_563 ?
O5 Ce O2 80.05(15) 3_564 . ?
O6 Ce O2 118.88(13) 1_554 . ?
O8 Ce O2 143.63(14) 3_563 . ?
OW2 Ce O2 86.53(15) . . ?
OW3 Ce O2 94.73(17) . . ?
O7 Ce O2 154.46(15) 3_563 . ?
O5 Ce OW1 132.58(16) 3_564 . ?
O6 Ce OW1 146.23(16) 1_554 . ?
O8 Ce OW1 72.33(16) 3_563 . ?
OW2 Ce OW1 66.9(2) . . ?
OW3 Ce OW1 69.3(2) . . ?
O7 Ce OW1 113.13(19) 3_563 . ?
O2 Ce OW1 71.55(17) . . ?
O5 Ce O1 84.78(15) 3_564 . ?
O6 Ce O1 71.67(13) 1_554 . ?
O8 Ce O1 138.63(15) 3_563 . ?
OW2 Ce O1 133.99(13) . . ?
OW3 Ce O1 71.51(16) . . ?
O7 Ce O1 142.26(14) 3_563 . ?
O2 Ce O1 49.17(13) . . ?
OW1 Ce O1 102.9(2) . . ?
O5 Ce C19 104.84(15) 3_564 3_563 ?
O6 Ce C19 78.14(14) 1_554 3_563 ?
O8 Ce C19 25.44(15) 3_563 3_563 ?
OW2 Ce C19 79.31(15) . 3_563 ?
OW3 Ce C19 88.22(17) . 3_563 ?
O7 Ce C19 25.63(14) 3_563 3_563 ?
O2 Ce C19 162.96(14) . 3_563 ?
OW1 Ce C19 94.01(19) . 3_563 ?
O1 Ce C19 146.45(14) . 3_563 ?
O5 Ce C1 79.74(14) 3_564 . ?
O6 Ce C1 94.76(14) 1_554 . ?
O8 Ce C1 150.71(15) 3_563 . ?
OW2 Ce C1 109.94(15) . . ?
OW3 Ce C1 84.26(17) . . ?
O7 Ce C1 156.76(14) 3_563 . ?
O2 Ce C1 24.69(14) . . ?
OW1 Ce C1 88.54(19) . . ?
O1 Ce C1 24.62(14) . . ?
C19 Ce C1 170.63(16) 3_563 . ?
N1 Cu1 I1 116.62(15) . . ?
N1 Cu1 I2 111.42(14) . . ?
I1 Cu1 I2 125.02(4) . . ?
N1 Cu1 Cu2 146.89(17) . . ?
I1 Cu1 Cu2 64.39(3) . . ?
I2 Cu1 Cu2 60.83(3) . . ?
N1 Cu1 I3 105.12(17) . . ?
I1 Cu1 I3 91.85(3) . . ?
I2 Cu1 I3 100.23(4) . . ?
Cu2 Cu1 I3 107.94(3) . . ?
N2 Cu2 I2 115.24(11) . . ?
N2 Cu2 I2 115.24(11) . 4_565 ?
I2 Cu2 I2 95.80(4) . 4_565 ?
N2 Cu2 Cu1 134.03(10) . 4_565 ?
I2 Cu2 Cu1 110.67(4) . 4_565 ?
I2 Cu2 Cu1 56.47(2) 4_565 4_565 ?
N2 Cu2 Cu1 134.03(10) . . ?
I2 Cu2 Cu1 56.47(2) . . ?
I2 Cu2 Cu1 110.67(4) 4_565 . ?
Cu1 Cu2 Cu1 75.20(6) 4_565 . ?
N2 Cu2 I1 108.07(19) . . ?
I2 Cu2 I1 111.07(3) . . ?
I2 Cu2 I1 111.07(3) 4_565 . ?
Cu1 Cu2 I1 54.76(3) 4_565 . ?
Cu1 Cu2 I1 54.76(3) . . ?
N3 Cu3 I2 104.75(12) . . ?
N3 Cu3 I3 122.49(12) . . ?
I2 Cu3 I3 108.87(3) . . ?
N3 Cu3 I4 106.84(13) . . ?
I2 Cu3 I4 110.34(3) . . ?
I3 Cu3 I4 103.32(2) . . ?
N4 Cu4 Cu4 139.68(13) . 3_464 ?
N4 Cu4 I3 112.73(14) . . ?
Cu4 Cu4 I3 60.86(3) 3_464 . ?
N4 Cu4 I3 111.28(14) . 3_464 ?
Cu4 Cu4 I3 60.27(3) 3_464 3_464 ?
I3 Cu4 I3 121.14(3) . 3_464 ?
N4 Cu4 I4 97.41(13) . . ?
Cu4 Cu4 I4 122.91(4) 3_464 . ?
I3 Cu4 I4 104.99(3) . . ?
I3 Cu4 I4 105.98(3) 3_464 . ?
Cu1 I1 Cu1 81.46(6) . 4_565 ?
Cu1 I1 Cu2 60.85(2) . . ?
Cu1 I1 Cu2 60.85(2) 4_565 . ?
Cu1 I2 Cu3 78.86(3) . . ?
Cu1 I2 Cu2 62.71(3) . . ?
Cu3 I2 Cu2 106.38(3) . . ?
Cu4 I3 Cu4 58.86(3) . 3_464 ?
Cu4 I3 Cu3 71.91(3) . . ?
Cu4 I3 Cu3 86.20(3) 3_464 . ?
Cu4 I3 Cu1 117.49(3) . . ?
Cu4 I3 Cu1 155.01(3) 3_464 . ?
Cu3 I3 Cu1 70.04(2) . . ?
Cu4 I4 Cu4 180.0 . 3_564 ?
Cu4 I4 Cu3 70.83(2) . . ?
Cu4 I4 Cu3 109.17(2) 3_564 . ?
Cu4 I4 Cu3 109.17(2) . 3_564 ?
Cu4 I4 Cu3 70.83(2) 3_564 3_564 ?
Cu3 I4 Cu3 180.0 . 3_564 ?
O1 C1 O2 122.6(5) . . ?
O1 C1 C2 119.4(5) . . ?
O2 C1 C2 118.0(5) . . ?
O1 C1 Ce 63.4(3) . . ?
O2 C1 Ce 59.8(3) . . ?
C2 C1 Ce 170.8(4) . . ?
C3 C2 C6 117.8(5) . . ?
C3 C2 C1 122.0(5) . . ?
C6 C2 C1 120.1(5) . . ?
C2 C3 C4 119.4(6) . . ?
N1 C4 C3 123.5(6) . . ?
N1 C5 C6 123.2(6) . . ?
C5 C6 C2 119.4(6) . . ?
O3 C7 O4 124.8(8) . . ?
O3 C7 C8 118.8(7) . . ?
O4 C7 C8 116.4(7) . . ?
C12 C8 C9 115.9(7) . . ?
C12 C8 C7 123.3(7) . . ?
C9 C8 C7 120.7(7) . . ?
C10 C9 C8 121.0(7) . . ?
N2 C10 C9 122.8(7) . . ?
N2 C11 C12 123.6(7) . . ?
C8 C12 C11 120.4(7) . . ?
O6 C13 O5 125.4(4) . . ?
O6 C13 C14 118.5(4) . . ?
O5 C13 C14 116.1(4) . . ?
C15 C14 C18 117.9(4) . . ?
C15 C14 C13 120.9(4) . . ?
C18 C14 C13 121.3(4) . . ?
C14 C15 C16 119.6(5) . . ?
N3 C16 C15 122.7(5) . . ?
N3 C17 C18 123.1(5) . . ?
C17 C18 C14 119.3(5) . . ?
O8 C19 O7 122.5(4) . . ?
O8 C19 C20 118.5(5) . . ?
O7 C19 C20 119.0(5) . . ?
O8 C19 Ce 60.7(3) . 3_563 ?
O7 C19 Ce 62.4(3) . 3_563 ?
C20 C19 Ce 169.9(4) . 3_563 ?
C21 C20 C24 118.4(4) . . ?
C21 C20 C19 121.3(5) . . ?
C24 C20 C19 120.2(5) . . ?
C20 C21 C22 119.0(5) . . ?
N4 C22 C21 122.7(5) . . ?
N4 C23 C24 122.8(5) . . ?
C23 C24 C20 119.0(5) . . ?
C4 N1 C5 116.7(5) . . ?
C4 N1 Cu1 123.6(4) . . ?
C5 N1 Cu1 119.7(4) . . ?
C11 N2 C10 116.3(6) . . ?
C11 N2 Cu2 123.4(5) . . ?
C10 N2 Cu2 120.3(5) . . ?
C17 N3 C16 117.4(4) . . ?
C17 N3 Cu3 121.0(3) . . ?
C16 N3 Cu3 121.5(3) . . ?
C23 N4 C22 118.0(4) . . ?
C23 N4 Cu4 122.1(4) . . ?
C22 N4 Cu4 119.8(4) . . ?
C1 O1 Ce 92.0(3) . . ?
C1 O2 Ce 95.5(3) . . ?
C13 O5 Ce 156.2(3) . 3_564 ?
C13 O6 Ce 141.7(3) . 1_556 ?
C19 O7 Ce 91.9(3) . 3_563 ?
C19 O8 Ce 93.8(3) . 3_563 ?

loop_
_geom_bond_atom_site_label_1
_geom_bond_atom_site_label_2
_geom_bond_distance
_geom_bond_site_symmetry_2
_geom_bond_publ_flag
Ce O5 2.393(3) 3_564 ?
Ce O6 2.443(4) 1_554 ?
Ce O8 2.538(4) 3_563 ?
Ce OW2 2.550(4) . ?
Ce OW3 2.557(5) . ?
Ce O7 2.575(4) 3_563 ?
Ce O2 2.589(4) . ?
Ce OW1 2.604(5) . ?
Ce O1 2.668(4) . ?
Ce C19 2.903(5) 3_563 ?
Ce C1 2.982(5) . ?
Cu1 N1 2.017(4) . ?
Cu1 I1 2.5554(10) . ?
Cu1 I2 2.5632(9) . ?
Cu1 Cu2 2.7327(12) . ?
Cu1 I3 3.0520(13) . ?
Cu2 N2 2.035(6) . ?
Cu2 I2 2.6849(8) . ?
Cu2 I2 2.6849(8) 4_565 ?
Cu2 Cu1 2.7327(12) 4_565 ?
Cu2 I1 2.8215(12) . ?
Cu3 N3 2.037(4) . ?
Cu3 I2 2.6345(9) . ?
Cu3 I3 2.6765(8) . ?
Cu3 I4 2.6862(8) . ?
Cu4 N4 2.016(4) . ?
Cu4 Cu4 2.5831(13) 3_464 ?
Cu4 I3 2.6207(8) . ?
Cu4 I3 2.6359(8) 3_464 ?
Cu4 I4 2.6815(8) . ?
I1 Cu1 2.5554(10) 4_565 ?
I3 Cu4 2.6359(8) 3_464 ?
I4 Cu4 2.6815(8) 3_564 ?
I4 Cu3 2.6862(8) 3_564 ?
C1 O1 1.243(7) . ?
C1 O2 1.251(7) . ?
C1 C2 1.518(7) . ?
C2 C3 1.365(8) . ?
C2 C6 1.381(8) . ?
C3 C4 1.384(8) . ?
C4 N1 1.328(7) . ?
C5 N1 1.341(8) . ?
C5 C6 1.374(8) . ?
C7 O3 1.226(10) . ?
C7 O4 1.246(10) . ?
C7 C8 1.531(10) . ?
C8 C12 1.373(11) . ?
C8 C9 1.383(11) . ?
C9 C10 1.374(10) . ?
C10 N2 1.344(10) . ?
C11 N2 1.329(10) . ?
C11 C12 1.383(11) . ?
C13 O6 1.250(6) . ?
C13 O5 1.256(6) . ?
C13 C14 1.512(6) . ?
C14 C15 1.374(7) . ?
C14 C18 1.383(6) . ?
C15 C16 1.380(7) . ?
C16 N3 1.339(6) . ?
C17 N3 1.332(7) . ?
C17 C18 1.377(7) . ?
C19 O8 1.250(7) . ?
C19 O7 1.256(7) . ?
C19 C20 1.505(6) . ?
C19 Ce 2.903(5) 3_563 ?
C20 C21 1.374(7) . ?
C20 C24 1.388(7) . ?
C21 C22 1.379(7) . ?
C22 N4 1.338(7) . ?
C23 N4 1.330(7) . ?
C23 C24 1.375(7) . ?
O5 Ce 2.393(3) 3_564 ?
O6 Ce 2.443(4) 1_556 ?
O7 Ce 2.575(4) 3_563 ?
O8 Ce 2.538(4) 3_563 ?
